data_2203484
loop_
_publ_author_name
'Crundwell, Guy'
'Linehan, Justin'
'Updegraff III, James B.'
'Zeller, Matthias'
'Hunter, Allen D.'

_publ_section_title
;
 2,3-Bis(5-bromothien-2-yl)quinoxaline
;
_journal_issue 4
_journal_name_full 'Acta Crystallographica Section E'
_journal_page_first o656
_journal_page_last o657
_journal_paper_doi 10.1107/S1600536804006816
_journal_volume 60
_journal_year 2004
_chemical_formula_iupac 'C16 H8 Br2 N2 S2'
_chemical_formula_moiety 'C16 H8 Br2 N2 S2'
_chemical_formula_sum 'C16 H8 Br2 N2 S2'
_chemical_formula_weight 452.18
_chemical_melting_point 368
_chemical_name_common 2,3-bis(5'-bromo-2'-thienyl)quinoxaline
_chemical_name_systematic
;
2,3-bis(5-bromothien-2-yl)quinoxaline
;
_space_group_IT_number 2
_symmetry_cell_setting triclinic
_symmetry_space_group_name_Hall '-P 1'
_symmetry_space_group_name_H-M 'P -1'
_atom_sites_solution_hydrogens geom
_atom_sites_solution_primary direct
_atom_sites_solution_secondary difmap
_cell_angle_alpha 86.380(2)
_cell_angle_beta 79.998(2)
_cell_angle_gamma 62.033(2)
_cell_formula_units_Z 2
_cell_length_a 8.8701(9)
_cell_length_b 9.0664(9)
_cell_length_c 11.1751(11)
_cell_measurement_reflns_used 7531
_cell_measurement_temperature 100(2)
_cell_measurement_theta_max 28.42
_cell_measurement_theta_min 1.85
_cell_volume 781.51(14)
_computing_cell_refinement SMART
_computing_data_collection 'SMART  (Bruker, 1999)'
_computing_data_reduction 'SAINT (Bruker, 1999)'
_computing_molecular_graphics 'ORTEP-3 (Farrugia, 1997)'
_computing_publication_material SHELXL97
_computing_structure_refinement 'SHELXL97 (Sheldrick, 1997)'
_computing_structure_solution 'SHELXS97 (Sheldrick, 1997)'
_diffrn_ambient_temperature 100(2)
_diffrn_measured_fraction_theta_full 0.970
_diffrn_measured_fraction_theta_max 0.970
_diffrn_measurement_device_type 'Bruker SMART APEX'
_diffrn_measurement_method \w
_diffrn_radiation_monochromator graphite
_diffrn_radiation_source 'sealed tube'
_diffrn_radiation_type MoK\a
_diffrn_radiation_wavelength 0.71073
_diffrn_reflns_av_R_equivalents 0.0441
_diffrn_reflns_av_sigmaI/netI 0.0615
_diffrn_reflns_limit_h_max 11
_diffrn_reflns_limit_h_min -11
_diffrn_reflns_limit_k_max 12
_diffrn_reflns_limit_k_min -12
_diffrn_reflns_limit_l_max 14
_diffrn_reflns_limit_l_min -14
_diffrn_reflns_number 7531
_diffrn_reflns_theta_full 28.42
_diffrn_reflns_theta_max 28.42
_diffrn_reflns_theta_min 1.85
_diffrn_standards_decay_% 0
_diffrn_standards_interval_count 0
_diffrn_standards_interval_time 0
_diffrn_standards_number 0
_exptl_absorpt_coefficient_mu 5.449
_exptl_absorpt_correction_T_max 0.466
_exptl_absorpt_correction_T_min 0.018
_exptl_absorpt_correction_type multi-scan
_exptl_absorpt_process_details '(Sheldrick, 2003)'
_exptl_crystal_colour yellow
_exptl_crystal_density_diffrn 1.922
_exptl_crystal_density_method 'not measured'
_exptl_crystal_description needle
_exptl_crystal_F_000 440
_exptl_crystal_size_max 0.88
_exptl_crystal_size_mid 0.35
_exptl_crystal_size_min 0.14
_refine_diff_density_max 1.385
_refine_diff_density_min -1.078
_refine_ls_extinction_method none
_refine_ls_goodness_of_fit_ref 0.852
_refine_ls_hydrogen_treatment constr
_refine_ls_matrix_type full
_refine_ls_number_parameters 199
_refine_ls_number_reflns 3818
_refine_ls_number_restraints 0
_refine_ls_restrained_S_all 0.852
_refine_ls_R_factor_all 0.0522
_refine_ls_R_factor_gt 0.0443
_refine_ls_shift/su_max 0.001
_refine_ls_shift/su_mean 0.000
_refine_ls_structure_factor_coef Fsqd
_refine_ls_weighting_details 'calc w = 1/[\s^2^(Fo^2^)+(0.0927P)^2^] where P = (Fo^2^+2Fc^2^)/3'
_refine_ls_weighting_scheme calc
_refine_ls_wR_factor_gt 0.1141
_refine_ls_wR_factor_ref 0.1190
_reflns_number_gt 3126
_reflns_number_total 3818
_reflns_threshold_expression I>2\s(I)
_cod_data_source_file om6218.cif
_cod_data_source_block I
_cod_depositor_comments
;
The following automatic conversions were performed:
'_symmetry_cell_setting' value 'Triclinic' changed to 'triclinic'
according to '/home/saulius/struct/CIF-dictionaries/cif_core.dic'
dictionary named 'cif_core.dic' version 2.4.1 from
2010-06-29.

'_geom_bond_publ_flag' value 'NO' changed to 'no' according
to '/home/saulius/struct/CIF-dictionaries/cif_core.dic' dictionary named
'cif_core.dic' version 2.4.1 from 2010-06-29 (33
times).

'_geom_angle_publ_flag' value 'NO' changed to 'no' according to
'/home/saulius/struct/CIF-dictionaries/cif_core.dic' dictionary named
'cif_core.dic' version 2.4.1 from 2010-06-29 (52 times).

Automatic conversion script
Id: cif_fix_enum 1527 2010-12-29 10:47:43Z saulius 

The following automatic conversions were performed:

'_symmetry_cell_setting' value 'Triclinic' changed to 'triclinic'
according to /home/saulius/struct/CIF-dictionaries/cif_core.dic
dictionary named 'cif_core.dic' version 2.4.1 from
2010-06-29.

'_geom_bond_publ_flag' value 'NO' changed to 'no'
according to /home/saulius/struct/CIF-dictionaries/cif_core.dic
dictionary named 'cif_core.dic' version 2.4.1 from 2010-06-29 (33
times).

'_geom_angle_publ_flag' value 'NO' changed to 'no' according
to /home/saulius/struct/CIF-dictionaries/cif_core.dic dictionary
named 'cif_core.dic' version 2.4.1 from 2010-06-29 (52 times).

Automatic conversion script
Id: cif_fix_values 1715 2011-07-08 13:25:40Z adriana 
;
_cod_original_cell_volume 781.51(13)
_cod_database_code 2203484
_cod_database_fobs_code 2203484

loop_
_symmetry_equiv_pos_as_xyz
'x, y, z'
'-x, -y, -z'

loop_
_atom_site_label
_atom_site_fract_x
_atom_site_fract_y
_atom_site_fract_z
_atom_site_U_iso_or_equiv
_atom_site_adp_type
_atom_site_calc_flag
_atom_site_refinement_flags
_atom_site_occupancy
_atom_site_type_symbol
Br1 0.74798(4) 0.02160(4) 1.07397(3) 0.02684(12) Uani d . 1 Br
S2 0.52759(10) 0.79864(10) 0.52100(7) 0.02219(18) Uani d . 1 S
C1 0.3562(4) 0.5443(4) 0.7784(3) 0.0179(6) Uani d . 1 C
N1 0.2053(3) 0.5538(3) 0.8266(2) 0.0195(5) Uani d . 1 N
Br2 0.84862(4) 0.77765(5) 0.34107(3) 0.02922(13) Uani d . 1 Br
S1 0.47675(10) 0.26675(10) 0.91902(7) 0.01947(18) Uani d . 1 S
N2 0.2293(3) 0.7769(3) 0.6481(2) 0.0197(5) Uani d . 1 N
C2 0.3705(4) 0.6505(4) 0.6791(3) 0.0174(6) Uani d . 1 C
C3 0.0719(4) 0.7940(4) 0.7025(3) 0.0199(6) Uani d . 1 C
C4 -0.0799(4) 0.9231(4) 0.6666(3) 0.0233(7) Uani d . 1 C
H4A -0.0735 1.0061 0.6127 0.028 Uiso calc R 1 H
C5 -0.2371(4) 0.9280(5) 0.7101(3) 0.0258(7) Uani d . 1 C
H5A -0.3393 1.0136 0.6851 0.031 Uiso calc R 1 H
C6 -0.2475(4) 0.8065(5) 0.7919(3) 0.0259(7) Uani d . 1 C
H6A -0.3568 0.8105 0.8201 0.031 Uiso calc R 1 H
C7 -0.1033(4) 0.6832(5) 0.8312(3) 0.0235(7) Uani d . 1 C
H7A -0.1129 0.6039 0.8877 0.028 Uiso calc R 1 H
C8 0.0612(4) 0.6745(4) 0.7869(3) 0.0199(6) Uani d . 1 C
C9 0.5031(4) 0.4231(4) 0.8361(3) 0.0181(6) Uani d . 1 C
C10 0.6556(4) 0.4208(4) 0.8476(3) 0.0202(6) Uani d . 1 C
H10A 0.6919 0.4978 0.8089 0.024 Uiso calc R 1 H
C11 0.7536(4) 0.2921(4) 0.9229(3) 0.0220(7) Uani d . 1 C
H11A 0.8617 0.2735 0.9413 0.026 Uiso calc R 1 H
C12 0.6735(4) 0.1985(4) 0.9656(3) 0.0205(6) Uani d . 1 C
C13 0.5322(4) 0.6279(4) 0.6031(3) 0.0177(6) Uani d . 1 C
C14 0.6882(4) 0.4883(4) 0.5724(3) 0.0189(6) Uani d . 1 C
H14A 0.7141 0.3818 0.6061 0.023 Uiso calc R 1 H
C15 0.8075(4) 0.5187(4) 0.4850(3) 0.0193(6) Uani d . 1 C
H15A 0.9215 0.4361 0.4543 0.023 Uiso calc R 1 H
C16 0.7377(4) 0.6801(4) 0.4512(3) 0.0221(6) Uani d . 1 C

loop_
_atom_site_aniso_label
_atom_site_aniso_U_11
_atom_site_aniso_U_22
_atom_site_aniso_U_33
_atom_site_aniso_U_12
_atom_site_aniso_U_13
_atom_site_aniso_U_23
Br1 0.02553(19) 0.0204(2) 0.0273(2) -0.00466(15) -0.00685(14) 0.00685(14)
S2 0.0184(4) 0.0171(4) 0.0251(4) -0.0048(3) -0.0013(3) 0.0066(3)
C1 0.0180(14) 0.0176(15) 0.0135(13) -0.0053(12) -0.0001(11) -0.0006(11)
N1 0.0182(12) 0.0196(14) 0.0175(12) -0.0067(11) -0.0017(10) 0.0007(10)
Br2 0.0259(2) 0.0297(2) 0.0280(2) -0.01253(16) 0.00043(14) 0.01158(15)
S1 0.0176(4) 0.0169(4) 0.0202(4) -0.0059(3) -0.0014(3) 0.0025(3)
N2 0.0193(12) 0.0173(14) 0.0187(13) -0.0061(11) -0.0010(10) 0.0006(10)
C2 0.0167(14) 0.0172(15) 0.0155(14) -0.0062(12) 0.0003(11) -0.0019(11)
C3 0.0185(14) 0.0196(16) 0.0162(14) -0.0051(13) 0.0008(11) -0.0035(12)
C4 0.0220(16) 0.0185(17) 0.0219(15) -0.0045(13) 0.0000(12) -0.0009(13)
C5 0.0205(15) 0.0252(18) 0.0214(16) -0.0022(13) -0.0033(12) -0.0001(13)
C6 0.0159(14) 0.033(2) 0.0230(16) -0.0074(14) -0.0002(12) -0.0018(14)
C7 0.0176(14) 0.0294(19) 0.0197(15) -0.0091(14) 0.0006(12) 0.0011(13)
C8 0.0163(14) 0.0222(17) 0.0158(14) -0.0050(13) 0.0002(11) -0.0027(12)
C9 0.0182(14) 0.0157(15) 0.0159(14) -0.0052(12) 0.0002(11) 0.0007(11)
C10 0.0193(14) 0.0211(17) 0.0175(14) -0.0077(13) -0.0017(11) 0.0014(12)
C11 0.0165(14) 0.0221(17) 0.0209(15) -0.0041(13) -0.0003(12) -0.0027(13)
C12 0.0182(14) 0.0151(15) 0.0192(15) -0.0007(12) -0.0022(11) 0.0006(12)
C13 0.0186(14) 0.0140(15) 0.0173(14) -0.0059(12) -0.0008(11) 0.0025(11)
C14 0.0194(14) 0.0167(15) 0.0169(14) -0.0062(12) -0.0005(11) 0.0019(12)
C15 0.0186(14) 0.0198(16) 0.0165(14) -0.0076(13) 0.0013(11) -0.0011(12)
C16 0.0217(15) 0.0232(17) 0.0192(15) -0.0103(14) 0.0002(12) 0.0052(13)

loop_
_atom_type_symbol
_atom_type_description
_atom_type_scat_dispersion_real
_atom_type_scat_dispersion_imag
_atom_type_scat_source
C C 0.0033 0.0016 'International Tables Vol C Tables 4.2.6.8 and 6.1.1.4'
H H 0.0000 0.0000 'International Tables Vol C Tables 4.2.6.8 and 6.1.1.4'
N N 0.0061 0.0033 'International Tables Vol C Tables 4.2.6.8 and 6.1.1.4'
S S 0.1246 0.1234 'International Tables Vol C Tables 4.2.6.8 and 6.1.1.4'
Br Br -0.2901 2.4595 'International Tables Vol C Tables 4.2.6.8 and 6.1.1.4'

loop_
_geom_angle_atom_site_label_1
_geom_angle_atom_site_label_2
_geom_angle_atom_site_label_3
_geom_angle
_geom_angle_publ_flag
C16 S2 C13 90.85(15) no
N1 C1 C2 121.1(3) no
N1 C1 C9 114.6(3) no
C2 C1 C9 124.2(3) no
C1 N1 C8 118.1(3) no
C12 S1 C9 90.67(15) no
C2 N2 C3 118.7(3) no
N2 C2 C1 120.1(3) no
N2 C2 C13 114.5(3) no
C1 C2 C13 125.4(3) no
N2 C3 C4 119.5(3) no
N2 C3 C8 120.2(3) no
C4 C3 C8 120.1(3) no
C5 C4 C3 119.6(3) no
C5 C4 H4A 120.2 no
C3 C4 H4A 120.2 no
C4 C5 C6 120.4(3) no
C4 C5 H5A 119.8 no
C6 C5 H5A 119.8 no
C7 C6 C5 121.3(3) no
C7 C6 H6A 119.3 no
C5 C6 H6A 119.3 no
C6 C7 C8 119.5(3) no
C6 C7 H7A 120.3 no
C8 C7 H7A 120.3 no
N1 C8 C3 120.8(3) no
N1 C8 C7 120.0(3) no
C3 C8 C7 119.1(3) no
C10 C9 C1 131.1(3) no
C10 C9 S1 111.4(2) no
C1 C9 S1 117.1(2) no
C9 C10 C11 113.2(3) no
C9 C10 H10A 123.4 no
C11 C10 H10A 123.4 no
C12 C11 C10 111.5(3) no
C12 C11 H11A 124.2 no
C10 C11 H11A 124.2 no
C11 C12 S1 113.2(2) no
C11 C12 Br1 127.0(2) no
S1 C12 Br1 119.67(18) no
C14 C13 C2 131.6(3) no
C14 C13 S2 110.9(2) no
C2 C13 S2 117.0(2) no
C13 C14 C15 113.4(3) no
C13 C14 H14A 123.3 no
C15 C14 H14A 123.3 no
C16 C15 C14 111.3(3) no
C16 C15 H15A 124.3 no
C14 C15 H15A 124.3 no
C15 C16 S2 113.5(2) no
C15 C16 Br2 126.3(2) no
S2 C16 Br2 120.28(19) no

loop_
_geom_bond_atom_site_label_1
_geom_bond_atom_site_label_2
_geom_bond_distance
_geom_bond_publ_flag
Br1 C12 1.875(3) no
S2 C16 1.720(3) no
S2 C13 1.736(3) no
C1 N1 1.318(4) no
C1 C2 1.451(4) no
C1 C9 1.477(4) no
N1 C8 1.361(4) no
Br2 C16 1.877(3) no
S1 C12 1.721(3) no
S1 C9 1.730(3) no
N2 C2 1.325(4) no
N2 C3 1.362(4) no
C2 C13 1.464(4) no
C3 C4 1.413(5) no
C3 C8 1.417(5) no
C4 C5 1.376(4) no
C4 H4A 0.9500 no
C5 C6 1.413(5) no
C5 H5A 0.9500 no
C6 C7 1.367(5) no
C6 H6A 0.9500 no
C7 C8 1.424(4) no
C7 H7A 0.9500 no
C9 C10 1.371(4) no
C10 C11 1.415(5) no
C10 H10A 0.9500 no
C11 C12 1.359(5) no
C11 H11A 0.9500 no
C13 C14 1.372(4) no
C14 C15 1.425(4) no
C14 H14A 0.9500 no
C15 C16 1.352(5) no
C15 H15A 0.9500 no

loop_
_cod_related_entry_id
_cod_related_entry_database
_cod_related_entry_code
1 ChemSpider 21130950
